data_2221296
loop_
_publ_author_name
'NizamMohideen, M.'
'Thenmozhi, S.'
'SubbiahPandi, A.'
'Selvam, N. Panneer'
'Perumal, P. T.'

_publ_section_title
;
 <i>N</i>-[(2-Hydroxy-5-methoxyphenyl)(3-nitrophenyl)methyl]acetamide
;
_journal_coeditor_code BT2901
_journal_issue 4
_journal_name_full 'Acta Crystallographica Section E'
_journal_page_first o829
_journal_paper_doi 10.1107/S1600536809009726
_journal_volume 65
_journal_year 2009
_chemical_formula_iupac 'C16 H16 N2 O5'
_chemical_formula_moiety 'C16 H16 N2 O5'
_chemical_formula_sum 'C16 H16 N2 O5'
_chemical_formula_weight 316.31
_chemical_name_systematic
;
<i>N</i>-[(2-Hydroxy-5-methoxyphenyl)(3-nitrophenyl)methyl]acetamide
;
_space_group_IT_number 14
_symmetry_cell_setting monoclinic
_symmetry_space_group_name_Hall '-P 2ybc'
_symmetry_space_group_name_H-M 'P 1 21/c 1'
_atom_sites_solution_hydrogens geom
_atom_sites_solution_primary direct
_atom_sites_solution_secondary difmap
_audit_creation_method SHELXL-97
_cell_angle_alpha 90.00
_cell_angle_beta 117.3870(10)
_cell_angle_gamma 90.00
_cell_formula_units_Z 4
_cell_length_a 15.3351(3)
_cell_length_b 8.1327(2)
_cell_length_c 14.5308(3)
_cell_measurement_reflns_used 3900
_cell_measurement_temperature 293(2)
_cell_measurement_theta_max 25
_cell_measurement_theta_min 2.5
_cell_volume 1609.11(6)
_computing_cell_refinement 'APEX2 and SAINT (Bruker, 2004)'
_computing_data_collection 'APEX2 (Bruker, 2004)'
_computing_data_reduction 'SAINT and XPREP (Bruker, 2004)'
_computing_molecular_graphics 'ORTEP3 (Farrugia, 1997)'
_computing_publication_material
;
SHELXL97 (Sheldrick, 2008) and PLATON (Spek, 2009)
;
_computing_structure_refinement 'SHELXL97 (Sheldrick, 2008)'
_computing_structure_solution 'SHELXS97 (Sheldrick, 2008)'
_diffrn_ambient_temperature 293(2)
_diffrn_measured_fraction_theta_full 0.999
_diffrn_measured_fraction_theta_max 0.992
_diffrn_measurement_device_type
;
Bruker Kappa APEXII CCD
;
_diffrn_measurement_method '\w and \f'
_diffrn_radiation_monochromator graphite
_diffrn_radiation_source 'fine-focus sealed tube'
_diffrn_radiation_type MoK\a
_diffrn_radiation_wavelength 0.71073
_diffrn_reflns_av_R_equivalents 0.0317
_diffrn_reflns_av_sigmaI/netI 0.0290
_diffrn_reflns_limit_h_max 23
_diffrn_reflns_limit_h_min -23
_diffrn_reflns_limit_k_max 11
_diffrn_reflns_limit_k_min -12
_diffrn_reflns_limit_l_max 22
_diffrn_reflns_limit_l_min -22
_diffrn_reflns_number 23127
_diffrn_reflns_theta_full 25.00
_diffrn_reflns_theta_max 33.18
_diffrn_reflns_theta_min 2.80
_exptl_absorpt_coefficient_mu 0.098
_exptl_absorpt_correction_type none
_exptl_crystal_colour Colourless
_exptl_crystal_density_diffrn 1.306
_exptl_crystal_density_method 'not measured'
_exptl_crystal_description Block
_exptl_crystal_F_000 664
_exptl_crystal_size_max 0.32
_exptl_crystal_size_mid 0.28
_exptl_crystal_size_min 0.25
_refine_diff_density_max 0.407
_refine_diff_density_min -0.249
_refine_ls_extinction_method none
_refine_ls_goodness_of_fit_ref 1.028
_refine_ls_hydrogen_treatment constr
_refine_ls_matrix_type full
_refine_ls_number_parameters 216
_refine_ls_number_reflns 6121
_refine_ls_number_restraints 1
_refine_ls_restrained_S_all 1.028
_refine_ls_R_factor_all 0.0910
_refine_ls_R_factor_gt 0.0575
_refine_ls_shift/su_max 0.002
_refine_ls_shift/su_mean 0.000
_refine_ls_structure_factor_coef Fsqd
_refine_ls_weighting_details 'calc w=1/[\s^2^(Fo^2^)+(0.1083P)^2^+0.189P] where P=(Fo^2^+2Fc^2^)/3'
_refine_ls_weighting_scheme calc
_refine_ls_wR_factor_gt 0.1665
_refine_ls_wR_factor_ref 0.1960
_reflns_number_gt 3900
_reflns_number_total 6121
_reflns_threshold_expression I>2\s(I)
_cod_data_source_file bt2901.cif
_cod_data_source_block I
_cod_depositor_comments
;
The following automatic conversions were performed:
'_symmetry_cell_setting' value 'Monoclinic' changed to 'monoclinic'
according to '/home/saulius/struct/CIF-dictionaries/cif_core.dic'
dictionary named 'cif_core.dic' version 2.4.1 from 2010-06-29.

Automatic conversion script
Id: cif_fix_enum 1527 2010-12-29 10:47:43Z saulius 

The following automatic conversions were performed:

'_symmetry_cell_setting' value 'Monoclinic' changed to 'monoclinic'
according to /home/saulius/struct/CIF-dictionaries/cif_core.dic
dictionary named 'cif_core.dic' version 2.4.1 from 2010-06-29.

Automatic conversion script
Id: cif_fix_values 1715 2011-07-08 13:25:40Z adriana 
;
_cod_original_cell_volume 1609.10(6)
_cod_original_sg_symbol_H-M 'P 21/c'
_cod_database_code 2221296
_cod_database_fobs_code 2221296

loop_
_symmetry_equiv_pos_as_xyz
'x, y, z'
'-x, y+1/2, -z+1/2'
'-x, -y, -z'
'x, -y-1/2, z-1/2'

loop_
_atom_site_type_symbol
_atom_site_label
_atom_site_fract_x
_atom_site_fract_y
_atom_site_fract_z
_atom_site_U_iso_or_equiv
_atom_site_adp_type
_atom_site_calc_flag
_atom_site_refinement_flags
_atom_site_occupancy
_atom_site_disorder_assembly
_atom_site_disorder_group
C C1A 0.640(2) 0.888(2) 0.458(2) 0.117(3) Uani d PD 0.20(3) A 1
H H1A1 0.6596 0.8863 0.4043 0.175 Uiso calc PR 0.20(3) A 1
H H1A2 0.6970 0.8979 0.5243 0.175 Uiso calc PR 0.20(3) A 1
H H1A3 0.5974 0.9805 0.4479 0.175 Uiso calc PR 0.20(3) A 1
C C1B 0.6664(8) 0.834(2) 0.4528(4) 0.117(3) Uani d PD 0.80(3) A 2
H H1B1 0.6854 0.7851 0.4044 0.175 Uiso calc PR 0.80(3) A 2
H H1B2 0.7218 0.8351 0.5206 0.175 Uiso calc PR 0.80(3) A 2
H H1B3 0.6444 0.9445 0.4316 0.175 Uiso calc PR 0.80(3) A 2
C C2 0.50275(11) 0.7283(2) 0.36557(11) 0.0484(4) Uani d . 1 A .
C C3 0.48701(12) 0.7903(2) 0.27035(12) 0.0532(4) Uani d . 1 . .
H H3 0.5369 0.8465 0.2643 0.064 Uiso calc R 1 . .
C C4 0.39705(12) 0.7686(2) 0.18441(11) 0.0477(4) Uani d . 1 . .
H H4 0.3870 0.8102 0.1207 0.057 Uiso calc R 1 . .
C C5 0.32155(9) 0.68542(15) 0.19185(9) 0.0332(3) Uani d . 1 . .
C C6 0.33683(9) 0.62281(13) 0.28794(8) 0.0278(2) Uani d . 1 . .
C C7 0.42728(10) 0.64540(17) 0.37363(9) 0.0372(3) Uani d . 1 . .
H H7 0.4377 0.6044 0.4376 0.045 Uiso calc R 1 . .
C C8 0.25554(8) 0.53368(14) 0.29997(8) 0.0279(2) Uani d . 1 . .
H H8 0.2826 0.5052 0.3735 0.034 Uiso calc R 1 . .
C C9 0.22779(9) 0.37267(14) 0.24099(9) 0.0310(2) Uani d . 1 . .
C C10 0.28657(13) 0.23670(18) 0.28828(12) 0.0516(4) Uani d . 1 . .
H H10 0.3393 0.2477 0.3541 0.062 Uiso calc R 1 . .
C C11 0.26797(18) 0.0857(2) 0.23924(16) 0.0808(7) Uani d . 1 . .
H H11 0.3072 -0.0042 0.2728 0.097 Uiso calc R 1 . .
C C12 0.19121(17) 0.0676(2) 0.14040(16) 0.0775(7) Uani d . 1 . .
H H12 0.1782 -0.0332 0.1064 0.093 Uiso calc R 1 . .
C C13 0.13489(12) 0.20355(17) 0.09422(12) 0.0478(4) Uani d . 1 . .
C C14 0.15003(9) 0.35523(14) 0.14216(10) 0.0335(2) Uani d . 1 . .
H H14 0.1091 0.4436 0.1090 0.040 Uiso calc R 1 . .
C C15 0.16393(11) 0.7236(2) 0.35184(10) 0.0447(3) Uani d . 1 . .
C C16 0.07682(16) 0.8327(3) 0.32137(16) 0.0799(7) Uani d . 1 . .
H H16A 0.0179 0.7684 0.2885 0.120 Uiso calc R 1 . .
H H16B 0.0768 0.9151 0.2740 0.120 Uiso calc R 1 . .
H H16C 0.0797 0.8848 0.3820 0.120 Uiso calc R 1 . .
N N1 0.17154(8) 0.64005(14) 0.27656(8) 0.0348(2) Uani d . 1 . .
H H1 0.1263 0.6493 0.2136 0.042 Uiso calc R 1 . .
N N2 0.05722(11) 0.18961(17) -0.01317(11) 0.0577(4) Uani d . 1 . .
O O1 0.58945(9) 0.7410(2) 0.45516(10) 0.0795(5) Uani d D 1 . .
O O2 0.23072(7) 0.66466(13) 0.11020(7) 0.0423(2) Uani d . 1 . .
H H2 0.2299 0.7038 0.0578 0.063 Uiso calc R 1 . .
O O3 0.05139(15) 0.06269(19) -0.06005(12) 0.1014(7) Uani d . 1 . .
O O4 0.00217(11) 0.30376(18) -0.05160(11) 0.0816(5) Uani d . 1 . .
O O5 0.22599(10) 0.7079(2) 0.44251(9) 0.0746(5) Uani d . 1 . .

loop_
_atom_site_aniso_label
_atom_site_aniso_U_11
_atom_site_aniso_U_22
_atom_site_aniso_U_33
_atom_site_aniso_U_12
_atom_site_aniso_U_13
_atom_site_aniso_U_23
C1A 0.050(3) 0.233(7) 0.0560(14) -0.069(5) 0.0140(19) 0.011(3)
C1B 0.050(3) 0.233(7) 0.0560(14) -0.069(5) 0.0140(19) 0.011(3)
C2 0.0342(7) 0.0719(10) 0.0316(6) -0.0132(6) 0.0086(6) 0.0049(6)
C3 0.0426(8) 0.0758(11) 0.0417(8) -0.0160(7) 0.0199(7) 0.0096(7)
C4 0.0465(8) 0.0653(9) 0.0314(6) -0.0103(7) 0.0180(6) 0.0115(6)
C5 0.0347(6) 0.0399(6) 0.0226(5) -0.0013(5) 0.0111(5) 0.0041(4)
C6 0.0304(5) 0.0314(5) 0.0214(4) 0.0003(4) 0.0118(4) 0.0018(4)
C7 0.0344(6) 0.0493(7) 0.0238(5) -0.0044(5) 0.0100(5) 0.0049(5)
C8 0.0300(5) 0.0332(5) 0.0188(4) -0.0004(4) 0.0098(4) 0.0001(3)
C9 0.0334(6) 0.0320(5) 0.0252(5) -0.0019(4) 0.0116(5) 0.0010(4)
C10 0.0575(9) 0.0393(7) 0.0350(7) 0.0069(6) 0.0017(7) 0.0016(5)
C11 0.0947(16) 0.0388(8) 0.0589(11) 0.0212(9) -0.0076(11) -0.0013(7)
C12 0.0909(15) 0.0358(7) 0.0598(11) 0.0108(8) -0.0046(10) -0.0117(7)
C13 0.0477(8) 0.0378(6) 0.0380(7) 0.0005(6) 0.0026(6) -0.0079(5)
C14 0.0328(6) 0.0327(5) 0.0294(5) 0.0003(4) 0.0095(5) -0.0018(4)
C15 0.0397(7) 0.0641(9) 0.0296(6) 0.0056(6) 0.0154(6) -0.0126(6)
C16 0.0686(13) 0.1103(17) 0.0559(11) 0.0371(12) 0.0245(10) -0.0197(11)
N1 0.0314(5) 0.0479(6) 0.0216(4) 0.0042(4) 0.0092(4) -0.0058(4)
N2 0.0559(8) 0.0492(7) 0.0434(7) 0.0002(6) 0.0016(6) -0.0162(6)
O1 0.0415(7) 0.1398(13) 0.0397(6) -0.0371(8) 0.0038(5) 0.0145(7)
O2 0.0397(5) 0.0583(6) 0.0221(4) -0.0068(4) 0.0085(4) 0.0098(4)
O3 0.1210(15) 0.0656(9) 0.0623(9) 0.0099(9) -0.0052(9) -0.0328(7)
O4 0.0698(9) 0.0699(8) 0.0517(7) 0.0233(7) -0.0179(7) -0.0195(6)
O5 0.0692(9) 0.1152(11) 0.0278(5) 0.0295(8) 0.0124(6) -0.0204(6)

loop_
_atom_type_symbol
_atom_type_description
_atom_type_scat_dispersion_real
_atom_type_scat_dispersion_imag
_atom_type_scat_source
C C 0.0033 0.0016 'International Tables Vol C Tables 4.2.6.8 and 6.1.1.4'
H H 0.0000 0.0000 'International Tables Vol C Tables 4.2.6.8 and 6.1.1.4'
N N 0.0061 0.0033 'International Tables Vol C Tables 4.2.6.8 and 6.1.1.4'
O O 0.0106 0.0060 'International Tables Vol C Tables 4.2.6.8 and 6.1.1.4'

loop_
_geom_angle_atom_site_label_1
_geom_angle_atom_site_label_2
_geom_angle_atom_site_label_3
_geom_angle_site_symmetry_1
_geom_angle_site_symmetry_3
_geom_angle
_geom_angle_publ_flag
O1 C1A H1A1 . . 109.5 ?
O1 C1A H1A2 . . 109.5 ?
O1 C1A H1A3 . . 109.5 ?
O1 C1B H1B1 . . 109.5 ?
O1 C1B H1B2 . . 109.5 ?
H1B1 C1B H1B2 . . 109.5 ?
O1 C1B H1B3 . . 109.5 ?
H1B1 C1B H1B3 . . 109.5 ?
H1B2 C1B H1B3 . . 109.5 ?
O1 C2 C3 . . 124.59(13) ?
O1 C2 C7 . . 115.97(12) ?
C3 C2 C7 . . 119.43(13) ?
C4 C3 C2 . . 119.91(13) ?
C4 C3 H3 . . 120.0 ?
C2 C3 H3 . . 120.0 ?
C3 C4 C5 . . 120.94(12) ?
C3 C4 H4 . . 119.5 ?
C5 C4 H4 . . 119.5 ?
O2 C5 C4 . . 123.24(11) ?
O2 C5 C6 . . 117.27(11) ?
C4 C5 C6 . . 119.46(12) ?
C7 C6 C5 . . 119.13(11) ?
C7 C6 C8 . . 119.67(9) ?
C5 C6 C8 . . 121.19(10) ?
C6 C7 C2 . . 121.12(11) ?
C6 C7 H7 . . 119.4 ?
C2 C7 H7 . . 119.4 ?
N1 C8 C9 . . 113.16(10) ?
N1 C8 C6 . . 111.96(9) ?
C9 C8 C6 . . 112.27(9) ?
N1 C8 H8 . . 106.3 ?
C9 C8 H8 . . 106.3 ?
C6 C8 H8 . . 106.3 ?
C14 C9 C10 . . 118.84(11) ?
C14 C9 C8 . . 123.88(10) ?
C10 C9 C8 . . 117.24(11) ?
C11 C10 C9 . . 121.21(14) ?
C11 C10 H10 . . 119.4 ?
C9 C10 H10 . . 119.4 ?
C10 C11 C12 . . 120.34(15) ?
C10 C11 H11 . . 119.8 ?
C12 C11 H11 . . 119.8 ?
C13 C12 C11 . . 117.69(14) ?
C13 C12 H12 . . 121.2 ?
C11 C12 H12 . . 121.2 ?
C12 C13 C14 . . 123.38(14) ?
C12 C13 N2 . . 118.51(13) ?
C14 C13 N2 . . 118.06(12) ?
C13 C14 C9 . . 118.51(12) ?
C13 C14 H14 . . 120.7 ?
C9 C14 H14 . . 120.7 ?
O5 C15 N1 1 . 120.63(13) ?
O5 C15 N1 . . 120.63(13) ?
O5 C15 C16 1 . 121.81(13) ?
O5 C15 C16 . . 121.81(13) ?
N1 C15 C16 . . 117.56(13) ?
C15 C16 H16A . . 109.5 ?
C15 C16 H16B . . 109.5 ?
H16A C16 H16B . . 109.5 ?
C15 C16 H16C . . 109.5 ?
H16A C16 H16C . . 109.5 ?
H16B C16 H16C . . 109.5 ?
C15 N1 C8 . . 120.75(11) ?
C15 N1 H1 . . 119.6 ?
C8 N1 H1 . . 119.6 ?
O4 N2 O3 . . 122.58(15) ?
O4 N2 C13 . . 119.06(12) ?
O3 N2 C13 . . 118.36(14) ?
C2 O1 C1B . . 118.2(3) ?
C2 O1 C1A . . 111.8(10) ?
C5 O2 H2 . . 109.5 ?

loop_
_geom_bond_atom_site_label_1
_geom_bond_atom_site_label_2
_geom_bond_site_symmetry_2
_geom_bond_distance
_geom_bond_publ_flag
C1A O1 . 1.416(4) ?
C1A H1A1 . 0.9600 ?
C1A H1A2 . 0.9600 ?
C1A H1A3 . 0.9600 ?
C1B O1 . 1.416(4) ?
C1B H1B1 . 0.9600 ?
C1B H1B2 . 0.9600 ?
C1B H1B3 . 0.9600 ?
C2 O1 . 1.3714(18) ?
C2 C3 . 1.386(2) ?
C2 C7 . 1.390(2) ?
C3 C4 . 1.382(2) ?
C3 H3 . 0.9300 ?
C4 C5 . 1.3872(18) ?
C4 H4 . 0.9300 ?
C5 O2 . 1.3623(15) ?
C5 C6 . 1.4010(15) ?
C6 C7 . 1.3854(17) ?
C6 C8 . 1.5199(16) ?
C7 H7 . 0.9300 ?
C8 N1 . 1.4561(15) ?
C8 C9 . 1.5149(16) ?
C8 H8 . 0.9800 ?
C9 C14 . 1.3888(17) ?
C9 C10 . 1.3920(18) ?
C10 C11 . 1.382(2) ?
C10 H10 . 0.9300 ?
C11 C12 . 1.384(3) ?
C11 H11 . 0.9300 ?
C12 C13 . 1.373(2) ?
C12 H12 . 0.9300 ?
C13 C14 . 1.3827(18) ?
C13 N2 . 1.4685(19) ?
C14 H14 . 0.9300 ?
C15 O5 1 1.2264(18) ?
C15 O5 . 1.2264(18) ?
C15 N1 . 1.3375(15) ?
C15 C16 . 1.491(2) ?
C16 H16A . 0.9600 ?
C16 H16B . 0.9600 ?
C16 H16C . 0.9600 ?
N1 H1 . 0.8600 ?
N2 O4 . 1.2052(19) ?
N2 O3 . 1.2172(18) ?
O2 H2 . 0.8200 ?

loop_
_geom_hbond_atom_site_label_D
_geom_hbond_atom_site_label_H
_geom_hbond_atom_site_label_A
_geom_hbond_site_symmetry_A
_geom_hbond_distance_DH
_geom_hbond_distance_HA
_geom_hbond_distance_DA
_geom_hbond_angle_DHA
O2 H2 O5 4_575 0.82 1.80 2.617(2) 178.8
N1 H1 O4 3_565 0.86 2.30 3.159(2) 173.7
C10 H10 O1 3_666 0.93 2.47 3.320(2) 152.1
C12 H12 O2 1_545 0.93 2.58 3.397(2) 147.1
C14 H14 O4 3_565 0.93 2.55 3.470(2) 169.0
C8 H8 O5 1 0.98 2.30 2.714(2) 104.5
C11 H11 Cg1 1_545 0.93 2.83 3.680(2) 153.0
C1B H1B1 Cg2 2_655 0.96 2.61 3.531(2) 160.0

loop_
_geom_torsion_atom_site_label_1
_geom_torsion_atom_site_label_2
_geom_torsion_atom_site_label_3
_geom_torsion_atom_site_label_4
_geom_torsion_site_symmetry_1
_geom_torsion_site_symmetry_2
_geom_torsion_site_symmetry_3
_geom_torsion_site_symmetry_4
_geom_torsion
_geom_torsion_publ_flag
O1 C2 C3 C4 . . . . 179.06(19) ?
C7 C2 C3 C4 . . . . -0.4(3) ?
C2 C3 C4 C5 . . . . 0.2(3) ?
C3 C4 C5 O2 . . . . 178.11(15) ?
C3 C4 C5 C6 . . . . 0.1(2) ?
O2 C5 C6 C7 . . . . -178.18(11) ?
O2 C5 C6 C8 . . . . 0.70(17) ?
C4 C5 C6 C8 . . . . 178.87(12) ?
C5 C6 C7 C2 . . . . -0.3(2) ?
C8 C6 C7 C2 . . . . -179.14(13) ?
O1 C2 C7 C6 . . . . -179.05(15) ?
C3 C2 C7 C6 . . . . 0.5(2) ?
C7 C6 C8 N1 . . . . 116.41(12) ?
C5 C6 C8 N1 . . . . -62.46(13) ?
C7 C6 C8 C9 . . . . -115.02(12) ?
C5 C6 C8 C9 . . . . 66.11(14) ?
N1 C8 C9 C14 . . . . 32.10(15) ?
C6 C8 C9 C14 . . . . -95.83(14) ?
N1 C8 C9 C10 . . . . -150.24(13) ?
C6 C8 C9 C10 . . . . 81.83(14) ?
C14 C9 C10 C11 . . . . -0.8(3) ?
C8 C9 C10 C11 . . . . -178.63(19) ?
C9 C10 C11 C12 . . . . 1.5(4) ?
C10 C11 C12 C13 . . . . -0.4(4) ?
C11 C12 C13 C14 . . . . -1.3(4) ?
C11 C12 C13 N2 . . . . 176.0(2) ?
C12 C13 C14 C9 . . . . 1.9(3) ?
N2 C13 C14 C9 . . . . -175.45(14) ?
C10 C9 C14 C13 . . . . -0.8(2) ?
C8 C9 C14 C13 . . . . 176.87(13) ?
O5 C15 N1 C8 1 . . . -2.4(2) ?
O5 C15 N1 C8 . . . . -2.4(2) ?
C16 C15 N1 C8 . . . . 178.72(17) ?
C9 C8 N1 C15 . . . . 138.63(13) ?
C6 C8 N1 C15 . . . . -93.27(14) ?
C12 C13 N2 O4 . . . . 173.9(2) ?
C14 C13 N2 O4 . . . . -8.6(3) ?
C12 C13 N2 O3 . . . . -6.4(3) ?
C14 C13 N2 O3 . . . . 171.07(19) ?
C3 C2 O1 C1B . . . . 4.8(10) ?
C7 C2 O1 C1B . . . . -175.7(9) ?
C3 C2 O1 C1A . . . . 32.3(18) ?
C7 C2 O1 C1A . . . . -148.2(18) ?
